data_9011517
loop_
_publ_author_name
'Krivovichev, S. V.'
'Filatov, S. K.'
'Semenova, T. F.'
'Rozhdestvenskaya, I. V.'

_publ_section_title
;
 Crystal chemistry of inorganic compounds based on chains of oxocentered
 tetrahedra I. Crystal structure of chloromenite, Cu~9~O~2~(SeO~3~)~4~Cl~6~
;
_journal_issue 12
_journal_name_full 'Zeitschrift f"ur Kristallographie'
_journal_page_first 645
_journal_page_last 649
_journal_paper_doi 10.1524/zkri.1998.213.12.645
_journal_volume 213
_journal_year 1998
_chemical_compound_source 'Tolbachik volcano, Kamchatka, Russia'
_chemical_formula_sum 'Cl6 Cu9 O14 Se4'
_chemical_name_mineral Chloromenite
_space_group_IT_number 12
_symmetry_space_group_name_Hall '-I 2y'
_symmetry_space_group_name_H-M 'I 1 2/m 1'
_cell_angle_alpha 90
_cell_angle_beta 113.05
_cell_angle_gamma 90
_cell_length_a 14.170
_cell_length_b 6.262
_cell_length_c 12.999
_cell_formula_units_Z 2
_cell_volume 1061.348
_database_code_amcsd 0011081
_exptl_crystal_density_diffrn 4.144
_cod_original_formula_sum 'Cu9 Se4 O14 Cl6'
_cod_database_code 9011517

loop_
_space_group_symop_operation_xyz
x,y,z
1/2+x,1/2+y,1/2+z
x,-y,z
1/2+x,1/2-y,1/2+z
-x,y,-z
1/2-x,1/2+y,1/2-z
-x,-y,-z
1/2-x,1/2-y,1/2-z

loop_
_atom_site_aniso_label
_atom_site_aniso_U_11
_atom_site_aniso_U_22
_atom_site_aniso_U_33
_atom_site_aniso_U_12
_atom_site_aniso_U_13
_atom_site_aniso_U_23
Cu1 0.01670 0.02610 0.01520 0.00000 0.00660 0.00000
Cu2 0.01410 0.01140 0.02060 0.00000 0.00730 0.00000
Cu3 0.02500 0.01400 0.02580 0.00000 0.01080 0.00000
Cu4 0.01320 0.04920 0.01220 0.00000 0.00240 0.00000
Cu5 0.01630 0.01020 0.01920 0.00180 0.00800 0.00390
Se1 0.01560 0.01940 0.01290 0.00000 0.00480 0.00000
Se2 0.01260 0.01030 0.01360 0.00000 0.00430 0.00000
O1 0.01400 0.00600 0.01500 0.00000 0.00000 0.00000
O2 0.02400 0.01600 0.03100 0.00500 0.01600 0.01500
O3 0.02100 0.01400 0.04400 0.00000 0.01400 0.00600
O4 0.01500 0.04600 0.01500 0.00000 0.00600 0.00000
O5 0.01100 0.03500 0.01600 0.00000 0.00100 0.00000
Cl1 0.02530 0.02530 0.02200 0.00000 0.00750 0.00000
Cl2 0.01820 0.04100 0.01800 0.00000 0.00440 0.00000
Cl3 0.04300 0.04200 0.05600 0.00000 0.03200 0.00000

loop_
_atom_site_label
_atom_site_fract_x
_atom_site_fract_y
_atom_site_fract_z
_atom_site_U_iso_or_equiv
Cu1 0.50000 0.00000 0.00000 0.01920
Cu2 0.37920 0.00000 0.16330 0.01520
Cu3 0.28350 0.00000 0.55260 0.02140
Cu4 0.11860 0.00000 0.02590 0.02570
Cu5 0.25000 -0.25000 0.25000 0.01490
Se1 0.25160 0.00000 0.88863 0.01620
Se2 0.03842 0.00000 0.23727 0.01240
O1 0.23810 0.00000 0.16010 0.01300
O2 0.37610 -0.29670 0.21700 0.02100
O3 0.31150 -0.30700 0.57130 0.02600
O4 0.36640 0.00000 0.00140 0.02500
O5 0.01500 0.00000 0.09800 0.02200
Cl1 0.36880 0.00000 0.43630 0.02440
Cl2 0.44600 0.00000 0.80680 0.02660
Cl3 0.14840 0.00000 0.59680 0.04310

loop_
_cod_related_entry_id
_cod_related_entry_database
_cod_related_entry_code
1 AMCSD 0011081
